data_2203333
loop_
_publ_author_name
Vasu
'K. A. Nirmala'
'Deepak Chopra'
'S. Mohan'
J.Saravanan

_publ_section_title 2-Amino-<i>N</i>-(2-chlorophenyl)-5,6-dihydro-4<i>H</i>-cyclopenta[<i>b</i>]thiophene-3-carboxamide
_journal_issue 3
_journal_name_full 'Acta Crystallographica Section E'
_journal_page_first o437
_journal_page_last o438
_journal_paper_doi 10.1107/S1600536804003927
_journal_volume 60
_journal_year 2004
_chemical_formula_moiety 'C14 H13 Cl N2 O S'
_chemical_formula_sum 'C14 H13 Cl N2 O S'
_chemical_formula_weight 292.78
_chemical_name_systematic
;
 ?
;
_space_group_IT_number 14
_symmetry_cell_setting monoclinic
_symmetry_space_group_name_Hall '-P 2ybc'
_symmetry_space_group_name_H-M 'P 1 21/c 1'
_atom_sites_solution_hydrogens geom
_atom_sites_solution_primary direct
_atom_sites_solution_secondary difmap
_cell_angle_alpha 90
_cell_angle_beta 111.912(4)
_cell_angle_gamma 90
_cell_formula_units_Z 8
_cell_length_a 9.939(3)
_cell_length_b 29.449(8)
_cell_length_c 9.747(3)
_cell_measurement_reflns_used 600
_cell_measurement_temperature 293(2)
_cell_measurement_theta_max 24.5
_cell_measurement_theta_min 2.0
_cell_volume 2646.8(14)
_computing_cell_refinement SMART
_computing_data_collection 'SMART (Bruker, 1998)'
_computing_data_reduction 'SAINT (Bruker, 1998)'
_computing_molecular_graphics 'Ortep-3 for Windows (Farrugia, 1997) and CAMERON (Watkin et al., 1993)'
_computing_publication_material 'PLATON (Spek, 2003)'
_computing_structure_refinement 'SHELXL97 (Sheldrick, 1997)'
_computing_structure_solution 'SIR92 (Altomare et al., 1993)'
_diffrn_ambient_temperature 293(2)
_diffrn_measured_fraction_theta_full 0.997
_diffrn_measured_fraction_theta_max 0.962
_diffrn_measurement_device_type 'Bruker SMART CCD area-detector'
_diffrn_measurement_method '\f and \w scans'
_diffrn_radiation_monochromator graphite
_diffrn_radiation_source 'fine-focus sealed tube'
_diffrn_radiation_type MoK\a
_diffrn_radiation_wavelength 0.71073
_diffrn_reflns_av_R_equivalents 0.0325
_diffrn_reflns_av_sigmaI/netI 0.0323
_diffrn_reflns_limit_h_max 12
_diffrn_reflns_limit_h_min -11
_diffrn_reflns_limit_k_max 36
_diffrn_reflns_limit_k_min -36
_diffrn_reflns_limit_l_max 11
_diffrn_reflns_limit_l_min -12
_diffrn_reflns_number 19431
_diffrn_reflns_reduction_process
;
 ?
;
_diffrn_reflns_theta_full 25.00
_diffrn_reflns_theta_max 26.37
_diffrn_reflns_theta_min 1.38
_exptl_absorpt_coefficient_mu 0.439
_exptl_absorpt_correction_T_max 0.8616
_exptl_absorpt_correction_T_min 0.7788
_exptl_absorpt_correction_type multi-scan
_exptl_absorpt_process_details '(SADABS; Sheldrick, 1997)'
_exptl_crystal_colour yellow
_exptl_crystal_density_diffrn 1.469
_exptl_crystal_density_method 'Not Measured'
_exptl_crystal_description block
_exptl_crystal_F_000 1216
_exptl_crystal_size_max 0.60
_exptl_crystal_size_mid 0.40
_exptl_crystal_size_min 0.35
_refine_diff_density_max 0.341
_refine_diff_density_min -0.232
_refine_ls_extinction_method none
_refine_ls_goodness_of_fit_ref 1.145
_refine_ls_hydrogen_treatment refall
_refine_ls_matrix_type full
_refine_ls_number_parameters 447
_refine_ls_number_reflns 5215
_refine_ls_number_restraints 0
_refine_ls_restrained_S_all 1.145
_refine_ls_R_factor_all 0.0792
_refine_ls_R_factor_gt 0.0568
_refine_ls_shift/su_max 0.000
_refine_ls_shift/su_mean 0.000
_refine_ls_structure_factor_coef Fsqd
_refine_ls_weighting_details 'calc w = 1/[\s^2^(Fo^2^)+(0.0488P)^2^+1.7113P] where P = (Fo^2^+2Fc^2^)/3'
_refine_ls_weighting_scheme calc
_refine_ls_wR_factor_gt 0.1212
_refine_ls_wR_factor_ref 0.1303
_reflns_number_gt 4005
_reflns_number_total 5215
_reflns_threshold_expression I>2\s(I)
_cod_data_source_file ob6353.cif
_cod_data_source_block I
_cod_depositor_comments
;
The following automatic conversions were performed:
'_symmetry_cell_setting' value 'Monoclinic' changed to 'monoclinic'
according to '/home/saulius/struct/CIF-dictionaries/cif_core.dic'
dictionary named 'cif_core.dic' version 2.4.1 from 2010-06-29.

Automatic conversion script
Id: cif_fix_enum 1527 2010-12-29 10:47:43Z saulius 

The following automatic conversions were performed:

'_symmetry_cell_setting' value 'Monoclinic' changed to 'monoclinic'
according to /home/saulius/struct/CIF-dictionaries/cif_core.dic
dictionary named 'cif_core.dic' version 2.4.1 from 2010-06-29.

Automatic conversion script
Id: cif_fix_values 1715 2011-07-08 13:25:40Z adriana 
;
_cod_original_sg_symbol_H-M 'P 21/c'
_cod_database_code 2203333
_cod_database_fobs_code 2203333

loop_
_symmetry_equiv_pos_as_xyz
x,y,z
-x,1/2+y,1/2-z
-x,-y,-z
x,1/2-y,1/2+z

loop_
_atom_site_label
_atom_site_fract_x
_atom_site_fract_y
_atom_site_fract_z
_atom_site_U_iso_or_equiv
_atom_site_adp_type
_atom_site_calc_flag
_atom_site_occupancy
_atom_site_type_symbol
S1 0.66111(9) 0.18736(3) 0.86308(10) 0.0523(2) Uani d 1 S
S2 1.16488(9) 0.05914(3) 0.90025(10) 0.0499(2) Uani d 1 S
Cl1 1.10786(10) 0.33831(3) 0.65822(11) 0.0598(3) Uani d 1 Cl
Cl2 1.55132(11) -0.10306(3) 0.65134(13) 0.0731(3) Uani d 1 Cl
O1 1.0466(2) 0.16585(6) 0.7236(3) 0.0568(6) Uani d 1 O
O2 1.5621(2) 0.06872(7) 0.7754(3) 0.0543(6) Uani d 1 O
N1 1.0436(3) 0.24232(8) 0.6889(3) 0.0442(6) Uani d 1 N
N2 1.5368(3) -0.00714(9) 0.7300(3) 0.0438(6) Uani d 1 N
N3 1.3497(4) 0.11400(9) 0.8383(4) 0.0566(8) Uani d 1 N
N4 0.8251(4) 0.12740(9) 0.7893(4) 0.0585(8) Uani d 1 N
C1 0.7182(5) 0.32347(12) 0.8415(6) 0.0677(11) Uani d 1 C
C2 0.6359(4) 0.28646(11) 0.8903(4) 0.0487(8) Uani d 1 C
C3 0.6990(3) 0.24427(10) 0.8533(3) 0.0445(7) Uani d 1 C
C4 0.8112(3) 0.25097(9) 0.8099(3) 0.0377(6) Uani d 1 C
C5 0.8415(4) 0.30091(9) 0.8068(4) 0.0446(7) Uani d 1 C
C6 0.8749(3) 0.20948(8) 0.7819(3) 0.0362(6) Uani d 1 C
C7 0.8014(3) 0.17194(9) 0.8061(3) 0.0413(7) Uani d 1 C
C8 0.9940(3) 0.20348(9) 0.7312(3) 0.0382(6) Uani d 1 C
C9 1.1534(3) 0.24807(9) 0.6335(3) 0.0381(6) Uani d 1 C
C10 1.2228(3) 0.21268(11) 0.5914(4) 0.0466(7) Uani d 1 C
C11 1.3300(4) 0.22133(13) 0.5378(4) 0.0563(9) Uani d 1 C
C12 1.3703(4) 0.26535(13) 0.5228(4) 0.0594(9) Uani d 1 C
C13 1.3025(4) 0.30110(12) 0.5615(4) 0.0530(8) Uani d 1 C
C14 1.1953(3) 0.29241(10) 0.6154(3) 0.0421(7) Uani d 1 C
C15 1.1742(4) -0.07771(11) 0.8552(5) 0.0530(9) Uani d 1 C
C16 1.3107(3) -0.05949(9) 0.8333(4) 0.0405(7) Uani d 1 C
C17 1.2976(3) -0.00883(8) 0.8446(3) 0.0334(6) Uani d 1 C
C18 1.1074(4) -0.03857(10) 0.9140(4) 0.0479(8) Uani d 1 C
C19 1.1858(3) 0.00115(9) 0.8843(3) 0.0394(6) Uani d 1 C
C20 1.3760(3) 0.03065(8) 0.8252(3) 0.0338(6) Uani d 1 C
C21 1.3120(3) 0.07004(9) 0.8493(3) 0.0403(7) Uani d 1 C
C22 1.4981(3) 0.03288(9) 0.7766(3) 0.0374(6) Uani d 1 C
C23 1.6385(3) -0.01548(10) 0.6646(3) 0.0404(7) Uani d 1 C
C24 1.7204(4) 0.01843(13) 0.6320(4) 0.0554(9) Uani d 1 C
C25 1.8171(4) 0.00773(15) 0.5665(4) 0.0629(10) Uani d 1 C
C26 1.8350(4) -0.03602(15) 0.5294(4) 0.0636(10) Uani d 1 C
C27 1.7542(4) -0.07019(13) 0.5583(4) 0.0580(9) Uani d 1 C
C28 1.6569(3) -0.05991(10) 0.6242(3) 0.0462(7) Uani d 1 C
H1A 0.761(4) 0.3470(15) 0.916(4) 0.088(14) Uiso d 1 H
H1B 0.653(4) 0.3373(14) 0.755(5) 0.086(14) Uiso d 1 H
H1N 1.001(4) 0.2627(11) 0.695(4) 0.050(10) Uiso d 1 H
H2A 0.661(3) 0.2878(10) 0.995(4) 0.050(9) Uiso d 1 H
H2B 0.534(4) 0.2879(10) 0.835(3) 0.047(9) Uiso d 1 H
H2N 1.490(4) -0.0262(11) 0.733(4) 0.055(11) Uiso d 1 H
H5A 0.939(4) 0.3093(11) 0.881(4) 0.061(10) Uiso d 1 H
H5B 0.836(3) 0.3111(10) 0.710(3) 0.047(8) Uiso d 1 H
H10 1.195(3) 0.1826(11) 0.598(3) 0.048(8) Uiso d 1 H
H11 1.376(4) 0.1983(13) 0.507(4) 0.080(12) Uiso d 1 H
H12 1.437(3) 0.2688(10) 0.483(3) 0.046(8) Uiso d 1 H
H13 1.327(4) 0.3339(12) 0.554(4) 0.069(10) Uiso d 1 H
H14N 0.897(5) 0.1210(13) 0.764(4) 0.081(14) Uiso d 1 H
H15A 1.195(4) -0.1020(13) 0.913(4) 0.069(11) Uiso d 1 H
H15B 1.109(4) -0.0859(12) 0.757(4) 0.069(11) Uiso d 1 H
H16A 1.402(4) -0.0706(10) 0.909(4) 0.053(9) Uiso d 1 H
H16B 1.311(3) -0.0682(9) 0.744(3) 0.039(8) Uiso d 1 H
H18A 1.006(4) -0.0362(11) 0.860(4) 0.057(10) Uiso d 1 H
H18B 1.128(3) -0.0413(10) 1.021(4) 0.052(9) Uiso d 1 H
H24 1.704(4) 0.0471(12) 0.655(4) 0.059(10) Uiso d 1 H
H24N 0.767(4) 0.1070(13) 0.797(4) 0.071(12) Uiso d 1 H
H25 1.870(4) 0.0313(13) 0.548(4) 0.080(12) Uiso d 1 H
H26 1.895(4) -0.0443(12) 0.480(4) 0.069(11) Uiso d 1 H
H27 1.763(4) -0.1022(12) 0.532(4) 0.067(11) Uiso d 1 H
H31N 1.416(4) 0.1184(11) 0.799(4) 0.055(10) Uiso d 1 H
H32N 1.283(4) 0.1327(12) 0.812(4) 0.065(11) Uiso d 1 H

loop_
_atom_site_aniso_label
_atom_site_aniso_U_11
_atom_site_aniso_U_22
_atom_site_aniso_U_33
_atom_site_aniso_U_12
_atom_site_aniso_U_13
_atom_site_aniso_U_23
S1 0.0458(4) 0.0445(4) 0.0761(6) -0.0037(3) 0.0335(4) 0.0103(4)
S2 0.0524(5) 0.0377(4) 0.0725(6) 0.0068(3) 0.0382(4) -0.0001(4)
Cl1 0.0659(5) 0.0345(4) 0.0922(7) -0.0015(3) 0.0448(5) 0.0045(4)
Cl2 0.0805(6) 0.0379(4) 0.1292(9) 0.0020(4) 0.0718(6) -0.0029(5)
O1 0.0633(14) 0.0301(11) 0.0933(18) 0.0061(10) 0.0478(13) 0.0072(11)
O2 0.0541(13) 0.0351(11) 0.0848(17) -0.0101(9) 0.0386(12) -0.0044(10)
N1 0.0457(15) 0.0294(13) 0.0680(18) 0.0048(11) 0.0333(14) 0.0071(12)
N2 0.0440(15) 0.0352(13) 0.0639(18) -0.0082(11) 0.0338(13) -0.0058(12)
N3 0.0633(19) 0.0283(13) 0.090(2) 0.0016(13) 0.0430(18) -0.0003(13)
N4 0.0614(19) 0.0277(13) 0.097(2) -0.0056(13) 0.0418(18) 0.0041(14)
C1 0.066(2) 0.0434(19) 0.112(4) 0.0076(18) 0.055(3) 0.001(2)
C2 0.0431(19) 0.0502(18) 0.057(2) 0.0061(14) 0.0233(17) 0.0029(15)
C3 0.0397(16) 0.0401(16) 0.0578(19) 0.0009(12) 0.0226(15) 0.0038(14)
C4 0.0368(15) 0.0334(14) 0.0427(16) 0.0004(11) 0.0146(13) 0.0035(12)
C5 0.0476(19) 0.0304(14) 0.061(2) 0.0023(13) 0.0262(17) 0.0043(14)
C6 0.0351(15) 0.0297(13) 0.0448(16) 0.0000(11) 0.0160(12) 0.0054(11)
C7 0.0388(15) 0.0342(14) 0.0510(18) -0.0038(12) 0.0168(14) 0.0057(12)
C8 0.0399(15) 0.0285(13) 0.0477(17) -0.0001(11) 0.0178(13) 0.0024(12)
C9 0.0360(15) 0.0409(15) 0.0393(16) 0.0009(12) 0.0161(13) 0.0047(12)
C10 0.0493(18) 0.0436(17) 0.0532(19) 0.0055(14) 0.0262(15) 0.0029(14)
C11 0.057(2) 0.063(2) 0.058(2) 0.0085(17) 0.0318(18) -0.0025(17)
C12 0.053(2) 0.075(2) 0.064(2) -0.0036(18) 0.0383(19) 0.0020(18)
C13 0.0523(19) 0.059(2) 0.054(2) -0.0093(16) 0.0270(16) 0.0063(16)
C14 0.0422(16) 0.0406(15) 0.0461(17) 0.0000(12) 0.0195(14) 0.0041(13)
C15 0.059(2) 0.0385(17) 0.072(3) -0.0067(15) 0.037(2) 0.0022(17)
C16 0.0451(18) 0.0311(14) 0.0506(19) -0.0021(12) 0.0240(15) -0.0018(13)
C17 0.0376(15) 0.0275(13) 0.0373(15) 0.0002(11) 0.0164(12) 0.0012(11)
C18 0.046(2) 0.0461(17) 0.060(2) -0.0026(14) 0.0295(17) 0.0080(15)
C19 0.0409(16) 0.0348(14) 0.0476(17) 0.0026(12) 0.0223(14) 0.0014(12)
C20 0.0334(14) 0.0313(13) 0.0380(15) -0.0017(11) 0.0149(12) -0.0015(11)
C21 0.0420(16) 0.0318(14) 0.0483(17) -0.0007(11) 0.0183(13) -0.0011(12)
C22 0.0380(15) 0.0323(14) 0.0436(16) -0.0034(11) 0.0173(13) -0.0007(12)
C23 0.0352(15) 0.0468(16) 0.0440(17) -0.0042(12) 0.0204(13) -0.0035(13)
C24 0.054(2) 0.058(2) 0.064(2) -0.0176(16) 0.0333(18) -0.0122(17)
C25 0.051(2) 0.085(3) 0.064(2) -0.0185(19) 0.0348(18) -0.007(2)
C26 0.047(2) 0.100(3) 0.056(2) 0.0013(19) 0.0320(18) -0.004(2)
C27 0.051(2) 0.067(2) 0.066(2) 0.0086(17) 0.0334(18) -0.0049(18)
C28 0.0396(16) 0.0477(17) 0.0563(19) 0.0023(13) 0.0237(14) 0.0005(14)

loop_
_atom_type_symbol
_atom_type_description
_atom_type_scat_dispersion_real
_atom_type_scat_dispersion_imag
_atom_type_scat_source
S S 0.1246 0.1234 'International Tables Vol C Tables 4.2.6.8 and 6.1.1.4'
O O 0.0106 0.0060 'International Tables Vol C Tables 4.2.6.8 and 6.1.1.4'
N N 0.0061 0.0033 'International Tables Vol C Tables 4.2.6.8 and 6.1.1.4'
Cl Cl 0.1484 0.1585 'International Tables Vol C Tables 4.2.6.8 and 6.1.1.4'
H H 0.0000 0.0000 'International Tables Vol C Tables 4.2.6.8 and 6.1.1.4'
C C 0.0033 0.0016 'International Tables Vol C Tables 4.2.6.8 and 6.1.1.4'

loop_
_geom_angle_atom_site_label_1
_geom_angle_atom_site_label_2
_geom_angle_atom_site_label_3
_geom_angle
C19 S2 C21 90.81(13)
C3 S1 C7 91.05(13)
C8 N1 C9 129.7(3)
C8 N1 H1N 111(3)
C9 N1 H1N 119(3)
C21 C20 C17 110.2(2)
C21 C20 C22 120.5(2)
C17 C20 C22 129.1(2)
C22 N2 C23 129.9(3)
C22 N2 H2N 112(3)
C23 N2 H2N 118(3)
C21 N3 H31N 116(2)
C21 N3 H32N 116(3)
H31N N3 H32N 114(3)
C19 C17 C20 114.0(2)
C19 C17 C16 110.1(2)
C20 C17 C16 136.0(2)
C4 C3 C2 115.2(3)
C4 C3 S1 112.5(2)
C2 C3 S1 132.3(2)
C14 C13 C12 119.4(3)
C14 C13 H13 117(2)
C12 C13 H13 124(2)
C10 C11 C12 120.8(3)
C10 C11 H11 122(2)
C12 C11 H11 117(2)
C4 C5 C1 103.7(3)
C4 C5 H5B 112.5(18)
C1 C5 H5B 108.7(18)
C4 C5 H5A 112.0(19)
C1 C5 H5A 111.6(19)
H5B C5 H5A 108(3)
C7 N4 H14N 117(3)
C7 N4 H24N 121(3)
H14N N4 H24N 122(4)
C17 C16 C15 103.2(2)
C17 C16 H16B 112.3(18)
C15 C16 H16B 110.5(18)
C17 C16 H16A 110.8(18)
C15 C16 H16A 112.8(18)
H16B C16 H16A 107(3)
C7 C6 C4 110.1(2)
C7 C6 C8 120.4(2)
C4 C6 C8 129.4(2)
O1 C8 N1 121.5(3)
O1 C8 C6 123.0(2)
N1 C8 C6 115.6(2)
C11 C10 C9 120.8(3)
C11 C10 H10 119.6(19)
C9 C10 H10 119.5(19)
C10 C9 N1 124.6(3)
C10 C9 C14 117.2(3)
N1 C9 C14 118.3(3)
C24 C23 C28 117.2(3)
C24 C23 N2 123.9(3)
C28 C23 N2 118.9(3)
N3 C21 C20 128.7(3)
N3 C21 S2 118.9(2)
C20 C21 S2 112.5(2)
C19 C18 C15 100.7(2)
C19 C18 H18A 111.1(19)
C15 C18 H18A 112(2)
C19 C18 H18B 110.7(18)
C15 C18 H18B 112.6(18)
H18A C18 H18B 110(3)
N4 C7 C6 128.5(3)
N4 C7 S1 119.1(2)
C6 C7 S1 112.3(2)
C13 C14 C9 122.0(3)
C13 C14 Cl1 118.3(2)
C9 C14 Cl1 119.7(2)
C3 C2 C1 101.2(3)
C3 C2 H2A 109.1(18)
C1 C2 H2A 110.2(19)
C3 C2 H2B 110.8(18)
C1 C2 H2B 111.6(18)
H2A C2 H2B 113(3)
C13 C12 C11 119.9(3)
C13 C12 H12 124(2)
C11 C12 H12 117(2)
O2 C22 N2 121.5(3)
O2 C22 C20 122.4(2)
N2 C22 C20 116.1(2)
C3 C4 C6 114.0(2)
C3 C4 C5 110.2(2)
C6 C4 C5 135.8(3)
C5 C1 C2 108.7(3)
C5 C1 H1A 108(2)
C2 C1 H1A 114(2)
C5 C1 H1B 109(3)
C2 C1 H1B 108(3)
H1A C1 H1B 109(3)
C25 C24 C23 120.6(3)
C25 C24 H24 123(2)
C23 C24 H24 116(2)
C27 C28 C23 121.6(3)
C27 C28 Cl2 118.7(3)
C23 C28 Cl2 119.6(2)
C18 C15 C16 108.3(3)
C18 C15 H15A 113(2)
C16 C15 H15A 111(2)
C18 C15 H15B 110(2)
C16 C15 H15B 104(2)
H15A C15 H15B 110(3)
C25 C26 C27 119.3(3)
C25 C26 H26 124(2)
C27 C26 H26 117(2)
C28 C27 C26 119.8(3)
C28 C27 H27 118(2)
C26 C27 H27 122(2)
C17 C19 C18 115.7(2)
C17 C19 S2 112.5(2)
C18 C19 S2 131.7(2)
C26 C25 C24 121.4(4)
C26 C25 H25 121(2)
C24 C25 H25 117(3)

loop_
_geom_bond_atom_site_label_1
_geom_bond_atom_site_label_2
_geom_bond_distance
S2 C19 1.734(3)
S2 C21 1.741(3)
Cl1 C14 1.740(3)
S1 C3 1.728(3)
S1 C7 1.743(3)
Cl2 C28 1.730(3)
O2 C22 1.235(3)
O1 C8 1.239(3)
N1 C8 1.369(3)
N1 C9 1.396(4)
N1 H1N 0.75(3)
C20 C21 1.384(4)
C20 C17 1.451(3)
C20 C22 1.459(4)
N2 C22 1.369(4)
N2 C23 1.403(4)
N2 H2N 0.74(3)
N3 C21 1.363(4)
N3 H31N 0.88(4)
N3 H32N 0.83(4)
C17 C19 1.338(4)
C17 C16 1.505(4)
C3 C4 1.347(4)
C3 C2 1.495(4)
C13 C14 1.376(4)
C13 C12 1.377(5)
C13 H13 1.01(4)
C11 C10 1.374(4)
C11 C12 1.381(5)
C11 H11 0.93(4)
C5 C4 1.504(4)
C5 C1 1.538(4)
C5 H5B 0.97(3)
C5 H5A 1.00(3)
N4 C7 1.353(4)
N4 H14N 0.86(4)
N4 H24N 0.85(4)
C16 C15 1.547(4)
C16 H16B 0.91(3)
C16 H16A 0.98(3)
C6 C7 1.393(4)
C6 C4 1.448(4)
C6 C8 1.454(4)
C10 C9 1.394(4)
C10 H10 0.94(3)
C9 C14 1.402(4)
C23 C24 1.397(4)
C23 C28 1.398(4)
C18 C19 1.493(4)
C18 C15 1.543(5)
C18 H18A 0.95(3)
C18 H18B 0.99(3)
C2 C1 1.541(5)
C2 H2A 0.95(3)
C2 H2B 0.95(3)
C12 H12 0.89(3)
C1 H1A 0.98(4)
C1 H1B 0.95(4)
C24 C25 1.374(5)
C24 H24 0.90(3)
C28 C27 1.379(4)
C15 H15A 0.89(4)
C15 H15B 0.97(4)
C26 C25 1.367(5)
C26 C27 1.380(5)
C26 H26 0.93(4)
C27 H27 0.99(4)
C25 H25 0.93(4)

loop_
_geom_hbond_atom_site_label_D
_geom_hbond_atom_site_label_H
_geom_hbond_atom_site_label_A
_geom_hbond_site_symmetry_A
_geom_hbond_distance_DH
_geom_hbond_distance_HA
_geom_hbond_distance_DA
_geom_hbond_angle_DHA
_geom_hbond_publ_flag
N4 H24N O2 1_455 0.86(4) 2.27(4) 3.094(5) 162(4) yes
N3 H32N O1 1_555 0.83(4) 2.39(4) 3.186(5) 162(3) yes
N4 H14N O1 1_555 0.86(5) 2.13(5) 2.755(5) 129(4) yes
N3 H31N O2 1_555 0.88(4) 2.14(4) 2.752(5) 126(3) yes
C10 H10 O1 1_555 0.94(3) 2.29(4) 2.883(5) 120(2) yes
C24 H24 O2 1_555 0.90(4) 2.24(4) 2.875(5) 127(3) yes

loop_
_cod_related_entry_id
_cod_related_entry_database
_cod_related_entry_code
1 ChemSpider 757732
